data_2230990
loop_
_publ_author_name
'Tao, Yi-Wen'
'Wang, Yun'

_publ_section_title
;
 3-Hydroxy-4-(3-hydroxyphenyl)-2-quinolone monohydrate
;
_journal_coeditor_code BG2408
_journal_issue 8
_journal_name_full 'Acta Crystallographica Section E'
_journal_page_first o2195
_journal_page_last o2196
_journal_paper_doi 10.1107/S160053681102945X
_journal_volume 67
_journal_year 2011
_chemical_formula_iupac 'C15 H11 N O3, H2 O'
_chemical_formula_moiety 'C15 H11 N O3, H2 O'
_chemical_formula_sum 'C15 H13 N O4'
_chemical_formula_weight 271.26
_chemical_name_common
;
3-Hydroxy-4-(3-hydroxyphenyl)-2-quinolone monohydrate
;
_chemical_name_systematic
;
3-hydroxy-4-(3-hydroxyphenyl)-1<i>H</i>-quinolin-2-one monohydrate
;
_space_group_IT_number 2
_symmetry_cell_setting triclinic
_symmetry_space_group_name_Hall '-P 1'
_symmetry_space_group_name_H-M 'P -1'
_atom_sites_solution_hydrogens geom
_atom_sites_solution_primary direct
_atom_sites_solution_secondary difmap
_audit_creation_method SHELXL-97
_cell_angle_alpha 109.204(6)
_cell_angle_beta 103.251(5)
_cell_angle_gamma 101.015(6)
_cell_formula_units_Z 2
_cell_length_a 6.9845(5)
_cell_length_b 10.0632(7)
_cell_length_c 10.3361(6)
_cell_measurement_reflns_used 5194
_cell_measurement_temperature 298(2)
_cell_measurement_theta_max 69.4
_cell_measurement_theta_min 4.8
_cell_volume 639.12(9)
_computing_cell_refinement 'SAINT (Bruker, 2002)'
_computing_data_collection 'SMART (Bruker, 2002)'
_computing_data_reduction 'SAINT (Bruker, 2002)'
_computing_molecular_graphics 'ORTEP-3 for Windows (Farrugia, 1997)'
_computing_publication_material 'WinGX (Farrugia, 1999)'
_computing_structure_refinement 'SHELXL97 (Sheldrick, 2008)'
_computing_structure_solution 'SHELXS97 (Sheldrick, 2008)'
_diffrn_ambient_temperature 298(2)
_diffrn_measured_fraction_theta_full 0.996
_diffrn_measured_fraction_theta_max 0.996
_diffrn_measurement_device_type 'Bruker SMART CCD area-detector'
_diffrn_measurement_method '\f and \w'
_diffrn_radiation_monochromator graphite
_diffrn_radiation_source 'fine-focus sealed tube'
_diffrn_radiation_type CuK\a
_diffrn_radiation_wavelength 1.54178
_diffrn_reflns_av_R_equivalents 0.0175
_diffrn_reflns_av_sigmaI/netI 0.0143
_diffrn_reflns_limit_h_max 8
_diffrn_reflns_limit_h_min -8
_diffrn_reflns_limit_k_max 11
_diffrn_reflns_limit_k_min -11
_diffrn_reflns_limit_l_max 11
_diffrn_reflns_limit_l_min -12
_diffrn_reflns_number 5057
_diffrn_reflns_theta_full 66.01
_diffrn_reflns_theta_max 66.01
_diffrn_reflns_theta_min 4.77
_diffrn_standards_interval_count 0
_diffrn_standards_interval_time 0
_diffrn_standards_number 0
_exptl_absorpt_coefficient_mu 0.859
_exptl_absorpt_correction_T_max 0.9583
_exptl_absorpt_correction_T_min 0.7826
_exptl_absorpt_correction_type multi-scan
_exptl_absorpt_process_details '(SADABS; Bruker, 2002)'
_exptl_crystal_colour colorless
_exptl_crystal_density_diffrn 1.410
_exptl_crystal_density_method 'not measured'
_exptl_crystal_description block
_exptl_crystal_F_000 284
_exptl_crystal_size_max 0.30
_exptl_crystal_size_mid 0.20
_exptl_crystal_size_min 0.05
_refine_diff_density_max 0.224
_refine_diff_density_min -0.270
_refine_ls_extinction_coef 0.028(3)
_refine_ls_extinction_expression Fc^*^=kFc[1+0.001xFc^2^\l^3^/sin(2\q)]^-1/4^
_refine_ls_extinction_method 'SHELXL97 (Sheldrick, 2008)'
_refine_ls_goodness_of_fit_ref 1.100
_refine_ls_hydrogen_treatment constr
_refine_ls_matrix_type full
_refine_ls_number_parameters 184
_refine_ls_number_reflns 2225
_refine_ls_number_restraints 1
_refine_ls_restrained_S_all 1.109
_refine_ls_R_factor_all 0.0461
_refine_ls_R_factor_gt 0.0417
_refine_ls_shift/su_max 0.000
_refine_ls_shift/su_mean 0.000
_refine_ls_structure_factor_coef Fsqd
_refine_ls_weighting_details 'calc w=1/[\s^2^(Fo^2^)+(0.0774P)^2^+0.1230P] where P=(Fo^2^+2Fc^2^)/3'
_refine_ls_weighting_scheme calc
_refine_ls_wR_factor_gt 0.1210
_refine_ls_wR_factor_ref 0.1315
_reflns_number_gt 1958
_reflns_number_total 2225
_reflns_threshold_expression I>2\s(I)
_cod_data_source_file bg2408.cif
_cod_data_source_block I
_cod_database_code 2230990
_cod_database_fobs_code 2230990

loop_
_symmetry_equiv_pos_as_xyz
'x, y, z'
'-x, -y, -z'

loop_
_atom_site_type_symbol
_atom_site_label
_atom_site_fract_x
_atom_site_fract_y
_atom_site_fract_z
_atom_site_U_iso_or_equiv
_atom_site_adp_type
_atom_site_calc_flag
_atom_site_refinement_flags
_atom_site_occupancy
_atom_site_symmetry_multiplicity
C C1 1.0143(2) 0.24292(15) 0.66031(14) 0.0370(4) Uani d . 1 1
C C2 0.9196(2) 0.30457(16) 0.75933(15) 0.0385(4) Uani d . 1 1
H H2 0.8371 0.3630 0.7413 0.046 Uiso calc R 1 1
C C3 0.9479(2) 0.27913(17) 0.88547(15) 0.0428(4) Uani d . 1 1
C C4 1.0709(3) 0.19305(19) 0.91275(17) 0.0516(4) Uani d . 1 1
H H4 1.0906 0.1766 0.9976 0.062 Uiso calc R 1 1
C C5 1.1646(3) 0.1315(2) 0.81423(18) 0.0542(4) Uani d . 1 1
H H5 1.2471 0.0732 0.8328 0.065 Uiso calc R 1 1
C C6 1.1371(3) 0.15549(18) 0.68768(17) 0.0474(4) Uani d . 1 1
H H6 1.2004 0.1133 0.6213 0.057 Uiso calc R 1 1
C C7 0.9865(2) 0.27142(15) 0.52515(14) 0.0359(4) Uani d . 1 1
C C8 1.1501(2) 0.34609(16) 0.50295(15) 0.0402(4) Uani d . 1 1
C C9 1.1342(2) 0.37555(17) 0.37236(16) 0.0401(4) Uani d . 1 1
C C10 0.7706(2) 0.24388(16) 0.28851(15) 0.0386(4) Uani d . 1 1
C C11 0.5843(3) 0.18891(19) 0.17754(17) 0.0504(4) Uani d . 1 1
H H11 0.5750 0.2066 0.0938 0.061 Uiso calc R 1 1
C C12 0.4149(3) 0.1087(2) 0.19222(19) 0.0565(5) Uani d . 1 1
H H12 0.2913 0.0699 0.1171 0.068 Uiso calc R 1 1
C C13 0.4255(3) 0.0846(2) 0.31846(19) 0.0533(4) Uani d . 1 1
H H13 0.3088 0.0321 0.3285 0.064 Uiso calc R 1 1
C C14 0.6089(2) 0.13873(17) 0.42801(17) 0.0439(4) Uani d . 1 1
H H14 0.6150 0.1220 0.5119 0.053 Uiso calc R 1 1
C C15 0.7871(2) 0.21856(15) 0.41627(14) 0.0361(4) Uani d . 1 1
N N1 0.94503(19) 0.32206(14) 0.27371(13) 0.0416(3) Uani d . 1 1
H H1A 0.9317 0.3377 0.1956 0.050 Uiso calc R 1 1
O O1 0.8573(2) 0.33744(15) 0.98597(12) 0.0589(4) Uani d . 1 1
H H1 0.8083 0.3993 0.9673 0.088 Uiso calc RD 1 1
O O2 1.33807(17) 0.39862(15) 0.60257(12) 0.0576(4) Uani d . 1 1
H H2A 1.4195 0.4438 0.5749 0.086 Uiso calc R 1 1
O O3 1.28439(17) 0.44529(14) 0.35328(12) 0.0537(4) Uani d . 1 1
O O1W 0.5902(2) 0.4697(2) 0.88892(15) 0.0819(5) Uani d . 1 1
H H1B 0.4875 0.4143 0.8981 0.098 Uiso d RD 1 1
H H1C 0.5456 0.4629 0.8014 0.098 Uiso d R 1 1

loop_
_atom_site_aniso_label
_atom_site_aniso_U_11
_atom_site_aniso_U_22
_atom_site_aniso_U_33
_atom_site_aniso_U_12
_atom_site_aniso_U_13
_atom_site_aniso_U_23
C1 0.0379(7) 0.0408(7) 0.0291(7) 0.0062(6) 0.0054(6) 0.0162(6)
C2 0.0447(8) 0.0449(8) 0.0297(7) 0.0136(6) 0.0100(6) 0.0201(6)
C3 0.0505(8) 0.0485(8) 0.0297(7) 0.0105(7) 0.0108(6) 0.0189(6)
C4 0.0659(10) 0.0592(10) 0.0345(8) 0.0197(8) 0.0084(7) 0.0283(7)
C5 0.0641(10) 0.0588(10) 0.0450(9) 0.0281(8) 0.0084(8) 0.0273(8)
C6 0.0526(9) 0.0534(9) 0.0385(8) 0.0207(7) 0.0122(7) 0.0192(7)
C7 0.0408(8) 0.0397(7) 0.0283(7) 0.0117(6) 0.0106(6) 0.0149(6)
C8 0.0399(8) 0.0484(8) 0.0318(8) 0.0104(6) 0.0089(6) 0.0180(6)
C9 0.0432(8) 0.0470(8) 0.0349(8) 0.0134(6) 0.0149(6) 0.0202(6)
C10 0.0431(8) 0.0422(8) 0.0326(7) 0.0134(6) 0.0102(6) 0.0178(6)
C11 0.0523(9) 0.0611(10) 0.0385(8) 0.0127(8) 0.0041(7) 0.0293(8)
C12 0.0443(9) 0.0672(11) 0.0508(10) 0.0068(8) -0.0037(7) 0.0322(8)
C13 0.0419(8) 0.0615(10) 0.0557(10) 0.0062(7) 0.0067(7) 0.0327(8)
C14 0.0438(8) 0.0511(8) 0.0395(8) 0.0101(7) 0.0104(6) 0.0249(7)
C15 0.0422(8) 0.0385(7) 0.0297(7) 0.0134(6) 0.0106(6) 0.0156(6)
N1 0.0471(7) 0.0536(7) 0.0300(6) 0.0130(6) 0.0121(5) 0.0244(6)
O1 0.0812(9) 0.0802(9) 0.0369(6) 0.0369(7) 0.0290(6) 0.0349(6)
O2 0.0408(6) 0.0858(9) 0.0426(6) -0.0010(6) 0.0040(5) 0.0379(6)
O3 0.0456(6) 0.0742(8) 0.0509(7) 0.0099(6) 0.0170(5) 0.0392(6)
O1W 0.0676(9) 0.1210(13) 0.0514(8) 0.0389(9) 0.0136(7) 0.0234(8)

loop_
_atom_type_symbol
_atom_type_description
_atom_type_scat_dispersion_real
_atom_type_scat_dispersion_imag
_atom_type_scat_source
C C 0.0181 0.0091 'International Tables Vol C Tables 4.2.6.8 and 6.1.1.4'
H H 0.0000 0.0000 'International Tables Vol C Tables 4.2.6.8 and 6.1.1.4'
N N 0.0311 0.0180 'International Tables Vol C Tables 4.2.6.8 and 6.1.1.4'
O O 0.0492 0.0322 'International Tables Vol C Tables 4.2.6.8 and 6.1.1.4'

loop_
_geom_angle_atom_site_label_1
_geom_angle_atom_site_label_2
_geom_angle_atom_site_label_3
_geom_angle
C2 C1 C6 119.79(13)
C2 C1 C7 120.22(13)
C6 C1 C7 119.99(13)
C1 C2 C3 119.98(14)
C1 C2 H2 120.0
C3 C2 H2 120.0
O1 C3 C4 117.93(13)
O1 C3 C2 121.98(14)
C4 C3 C2 120.09(15)
C5 C4 C3 119.96(14)
C5 C4 H4 120.0
C3 C4 H4 120.0
C4 C5 C6 120.54(15)
C4 C5 H5 119.7
C6 C5 H5 119.7
C5 C6 C1 119.64(15)
C5 C6 H6 120.2
C1 C6 H6 120.2
C8 C7 C15 119.29(13)
C8 C7 C1 119.73(13)
C15 C7 C1 120.97(13)
O2 C8 C7 121.09(13)
O2 C8 C9 116.39(13)
C7 C8 C9 122.52(14)
O3 C9 N1 122.18(13)
O3 C9 C8 122.21(14)
N1 C9 C8 115.61(13)
N1 C10 C11 120.39(13)
N1 C10 C15 118.72(13)
C11 C10 C15 120.87(14)
C12 C11 C10 119.70(14)
C12 C11 H11 120.1
C10 C11 H11 120.2
C11 C12 C13 120.70(15)
C11 C12 H12 119.6
C13 C12 H12 119.6
C14 C13 C12 119.69(15)
C14 C13 H13 120.2
C12 C13 H13 120.2
C13 C14 C15 121.50(14)
C13 C14 H14 119.3
C15 C14 H14 119.3
C14 C15 C10 117.51(13)
C14 C15 C7 123.74(13)
C10 C15 C7 118.71(13)
C9 N1 C10 125.12(12)
C9 N1 H1A 117.4
C10 N1 H1A 117.4
C3 O1 H1 109.5
C8 O2 H2A 109.5
H1B O1W H1C 103.4

loop_
_geom_bond_atom_site_label_1
_geom_bond_atom_site_label_2
_geom_bond_distance
C1 C2 1.385(2)
C1 C6 1.389(2)
C1 C7 1.4941(19)
C2 C3 1.388(2)
C2 H2 0.9300
C3 O1 1.3659(19)
C3 C4 1.379(2)
C4 C5 1.377(3)
C4 H4 0.9300
C5 C6 1.385(2)
C5 H5 0.9300
C6 H6 0.9300
C7 C8 1.352(2)
C7 C15 1.447(2)
C8 O2 1.3492(18)
C8 C9 1.459(2)
C9 O3 1.2393(19)
C9 N1 1.351(2)
C10 N1 1.3873(19)
C10 C11 1.392(2)
C10 C15 1.409(2)
C11 C12 1.368(2)
C11 H11 0.9300
C12 C13 1.392(2)
C12 H12 0.9300
C13 C14 1.372(2)
C13 H13 0.9300
C14 C15 1.400(2)
C14 H14 0.9300
N1 H1A 0.8600
O1 H1 0.8200
O2 H2A 0.8200
O1W H1B 0.8646
O1W H1C 0.8616

loop_
_geom_hbond_atom_site_label_D
_geom_hbond_atom_site_label_H
_geom_hbond_atom_site_label_A
_geom_hbond_site_symmetry_A
_geom_hbond_distance_DH
_geom_hbond_distance_HA
_geom_hbond_distance_DA
_geom_hbond_angle_DHA
_geom_hbond_publ_flag
N1 H1A O1 1_554 0.86 2.11 2.9577(16) 169.3 y
O1 H1 O1W . 0.82 1.92 2.689(2) 154.7 y
O2 H2A O3 2_866 0.82 1.99 2.6500(16) 137.6 y
O2 H2A O3 . 0.82 2.28 2.7242(14) 114.9 y
O1W H1B O1W 2_667 0.86 2.37 2.816(3) 112.8 y
O1W H1C O2 1_455 0.86 2.04 2.8476(18) 156.8 y

loop_
_geom_torsion_atom_site_label_1
_geom_torsion_atom_site_label_2
_geom_torsion_atom_site_label_3
_geom_torsion_atom_site_label_4
_geom_torsion
C6 C1 C2 C3 0.1(2)
C7 C1 C2 C3 -179.25(13)
C1 C2 C3 O1 -179.90(14)
C1 C2 C3 C4 0.3(2)
O1 C3 C4 C5 179.72(15)
C2 C3 C4 C5 -0.5(3)
C3 C4 C5 C6 0.2(3)
C4 C5 C6 C1 0.2(3)
C2 C1 C6 C5 -0.4(2)
C7 C1 C6 C5 179.01(15)
C2 C1 C7 C8 115.56(16)
C6 C1 C7 C8 -63.8(2)
C2 C1 C7 C15 -65.28(19)
C6 C1 C7 C15 115.34(16)
C15 C7 C8 O2 179.24(13)
C1 C7 C8 O2 -1.6(2)
C15 C7 C8 C9 -0.2(2)
C1 C7 C8 C9 178.97(13)
O2 C8 C9 O3 -0.2(2)
C7 C8 C9 O3 179.28(15)
O2 C8 C9 N1 179.94(13)
C7 C8 C9 N1 -0.6(2)
N1 C10 C11 C12 178.30(15)
C15 C10 C11 C12 -0.2(3)
C10 C11 C12 C13 1.6(3)
C11 C12 C13 C14 -1.6(3)
C12 C13 C14 C15 0.2(3)
C13 C14 C15 C10 1.1(2)
C13 C14 C15 C7 -176.67(15)
N1 C10 C15 C14 -179.69(13)
C11 C10 C15 C14 -1.1(2)
N1 C10 C15 C7 -1.8(2)
C11 C10 C15 C7 176.81(14)
C8 C7 C15 C14 179.18(14)
C1 C7 C15 C14 0.0(2)
C8 C7 C15 C10 1.4(2)
C1 C7 C15 C10 -177.78(12)
O3 C9 N1 C10 -179.68(14)
C8 C9 N1 C10 0.2(2)
C11 C10 N1 C9 -177.58(15)
C15 C10 N1 C9 1.0(2)

loop_
_cod_related_entry_id
_cod_related_entry_database
_cod_related_entry_code
1 ChemSpider 30656822
